data_7221171
loop_
_publ_author_name
'Puselj, M.'
'Ban, Z.'

_publ_section_title
;
 Preparation and crystal structure of Ni Hg
;
_journal_name_full
;
Zeitschrift fuer Naturforschung, Teil B. Anorganische Chemie, Organische 
Chemie (2,1947-32,1977)
;
_journal_page_first 479
_journal_page_last 479
_journal_volume 32
_journal_year 1977
_chemical_formula_sum 'Hg Ni'
_space_group_IT_number 123
_symmetry_space_group_name_Hall '-P 4 2'
_symmetry_space_group_name_H-M 'P 4/m m m'
_cell_angle_alpha 90
_cell_angle_beta 90
_cell_angle_gamma 90
_cell_formula_units_Z 1
_cell_length_a 2.985
_cell_length_b 2.985
_cell_length_c 3.14
_cell_volume 27.978
_citation_journal_id_ASTM ZENBAX
_cod_data_source_file Puselj_ZENBAX_1977_650.cif
_cod_data_source_block Hg1Ni1
_cod_original_cell_volume 27.97811
_cod_original_formula_sum 'Hg1 Ni1'
_cod_database_code 7221171

loop_
_symmetry_equiv_pos_as_xyz
x,y,z
-y,x,z
-x,-y,z
y,-x,z
x,-y,-z
y,x,-z
-x,y,-z
-y,-x,-z
-x,-y,-z
y,-x,-z
x,y,-z
-y,x,-z
-x,y,z
-y,-x,z
x,-y,z
y,x,z

loop_
_atom_site_label
_atom_site_type_symbol
_atom_site_fract_x
_atom_site_fract_y
_atom_site_fract_z
_atom_site_occupancy
_atom_site_U_iso_or_equiv
Ni1 Ni 0.5 0.5 0.5 1 0.0
Hg1 Hg 0 0 0 1 0.0
